data_2300578
loop_
_publ_author_name
'L\'opez, Carlos A.'
'Pedregosa, Jos\'e C.'
'Fern\'andez-D\'iaz, Mar\'ia T.'
'Alonso, Jos\'e A.'

_publ_section_title
;
 High-temperature dynamic octahedral tilting in the ionic conductor
 Sr~11~Mo~4~O~23~
;
_journal_coeditor_code KS5496SUP1
_journal_issue 1
_journal_name_full 'Journal of Applied Crystallography'
_journal_page_first 78
_journal_page_last 84
_journal_paper_doi 10.1107/S160057671502261X
_journal_volume 49
_journal_year 2016
_chemical_formula_sum 'Mo4 O21.84 Sr11'
_chemical_formula_weight 1697.01
_chemical_name_systematic ' ?'
_space_group_IT_number 88
_symmetry_cell_setting tetragonal
_symmetry_space_group_name_Hall '-I 4ad'
_symmetry_space_group_name_H-M 'I 41/a :2'
_cell_angle_alpha 90.00000
_cell_angle_beta 90.00000
_cell_angle_gamma 90.00000
_cell_formula_units_Z 4
_cell_length_a 11.7075(3)
_cell_length_b 11.7075(3)
_cell_length_c 16.5548(8)
_cell_measurement_temperature 873
_cell_volume 2269.09(14)
_computing_structure_refinement FULLPROF
_diffrn_ambient_temperature 873
_diffrn_measurement_device_type 'D2B Institut Laue Langevin'
_diffrn_radiation_type 'Constant Wavelength Neutron Diffraction'
_diffrn_radiation_wavelength 1.59400
_diffrn_source 'nuclear reactor'
_pd_char_colour yellow
_pd_instr_location ' ?'
_pd_meas_2theta_range_inc 0.050018
_pd_meas_2theta_range_max 159.95000
_pd_meas_2theta_range_min 0.05000
_pd_meas_number_of_points 3199
_pd_proc_2theta_range_inc 0.050018
_pd_proc_2theta_range_max 159.8223
_pd_proc_2theta_range_min -0.0778
_pd_proc_ls_pref_orient_corr ' ?'
_pd_proc_ls_prof_R_factor 2.8311
_pd_proc_ls_prof_wR_expected 1.3482
_pd_proc_ls_prof_wR_factor 3.9372
_pd_proc_wavelength 1.594000
_pd_spec_mounting ' ?'
_refine_ls_goodness_of_fit_all 2.9203
_refine_ls_number_parameters 72
_refine_ls_number_reflns 1151
_refine_ls_number_restraints 24
_refine_ls_R_I_factor 11.1079
_cod_data_source_file ks5496sup1.cif
_cod_data_source_block Sr11Mo4O23-873K
_cod_depositor_comments
;
The following automatic conversions were performed:

'_symmetry_cell_setting' value 'Tetragonal' changed to 'tetragonal'
according to
/usr/data/users/saulius/crontab/automatic-downloads/rss-feeds/IUCr/lib/dictionaries/cif_core.dic
dictionary named 'cif_core.dic' version 2.4.2 from 2011-04-26.

Automatic conversion script
Id: cif_fix_values 4268 2015-11-12 08:31:59Z antanas 

 Adding full bibliography for 2300576--2300579.cif.

 Adding full bibliography for 2300576--2300579.cif.
;
_cod_original_sg_symbol_H-M 'I 41/a'
_cod_original_formula_sum Mo4O21.84Sr11
_cod_database_code 2300578
_cod_database_fobs_code 2300578
_pd_proc_ls_prof_cr_factor 17.8834
_pd_proc_ls_prof_cwr_factor 14.7853
_pd_proc_ls_prof_cwr_expected 5.0629
_pd_proc_ls_prof_chi2 8.5282
_pd_proc_ls_prof_echi2 8.5488

loop_
_symmetry_equiv_pos_as_xyz
x,y,z
-y+3/4,x+1/4,z+1/4
-x+1/2,-y,z+1/2
y+3/4,-x+3/4,z+3/4
-x,-y,-z
y+1/4,-x+3/4,-z+3/4
x+1/2,y,-z+1/2
-y+1/4,x+1/4,-z+1/4
x+1/2,y+1/2,z+1/2
-y+1/4,x+3/4,z+3/4
-x,-y+1/2,z
y+1/4,-x+1/4,z+1/4
-x+1/2,-y+1/2,-z+1/2
y+3/4,-x+1/4,-z+1/4
x,y+1/2,-z
-y+3/4,x+3/4,-z+3/4

loop_
_atom_site_label
_atom_site_fract_x
_atom_site_fract_y
_atom_site_fract_z
_atom_site_U_iso_or_equiv
_atom_site_occupancy
_atom_site_adp_type
_atom_site_type_symbol
Sr1 0.00000 0.25000 0.12500 0.074(7) 1.00000 Uiso Sr
Sr2 0.50000 0.25000 0.602(2) 0.057(7) 1.00000 Uiso Sr
Sr3 0.2263(17) 0.980(2) 0.8731(11) 0.055(4) 1.00000 Uiso Sr
Sr4 0.2089(15) 0.246(3) 0.5270(14) 0.070(2) 1.00000 Uiso Sr
Mo1 0.00000 0.00000 0.00000 0.0272(17) 1.00000 Uiso Mo
Mo2 0.00000 0.00000 0.50000 0.0340(19) 1.00000 Uiso Mo
O1 0.877(2) 0.1465(16) 0.2531(13) 0.049(4) 1.00000 Uiso O
O2 0.6434(12) 0.1262(15) 0.2464(11) 0.031(3) 1.00000 Uiso O
O3 0.2631(19) 0.243(2) 0.3666(16) 0.055(4) 1.00000 Uiso O
O4a -0.0857(14) -0.055(2) 0.4116(17) 0.03800 0.30(2) Uiso O
O4b -0.0869(17) 0.094(2) 0.425(3) 0.03800 0.13(2) Uiso O
O4c 0.0000(20) 0.0716(20) 0.4003(16) 0.03800 0.30(1) Uiso O
O5a 0.132(3) -0.094(3) 0.490(3) 0.03800 0.30(2) Uiso O
O5b -0.137(3) -0.087(3) 0.485(3) 0.03800 0.30(2) Uiso O
O5c -0.163(2) 0.005(4) 0.477(3) 0.03800 0.30(2) Uiso O
O5d 0.000(2) -0.170(2) 0.500(2) 0.03800 0.18(2) Uiso O
O6a 0.0869(17) 0.0605(20) 0.4124(18) 0.03800 0.30(2) Uiso O
O6b 0.0857(14) -0.083(2) 0.409(2) 0.03800 0.22(2) Uiso O
O6c 0.0000(20) -0.1479(19) 0.4351(20) 0.03800 0.13(1) Uiso O

loop_
_atom_type_symbol
_atom_type_scat_length_neutron
_atom_type_scat_source
Sr 0.70200 V.F._Sears_Neutron_News_3_26_(1992)
Mo 0.67150 V.F._Sears_Neutron_News_3_26_(1992)
O 0.58030 V.F._Sears_Neutron_News_3_26_(1992)
